data_2241137
loop_
_publ_author_name
'Smith, Graham'

_publ_section_title
;
 Crystal structure of ammonium (3,5-dichlorophenoxy)acetate hemihydrate
;
_journal_coeditor_code NK2232
_journal_issue 10
_journal_name_full 'Acta Crystallographica Section E'
_journal_page_first o717
_journal_page_last o718
_journal_paper_doi 10.1107/S2056989015016345
_journal_volume 71
_journal_year 2015
_chemical_formula_iupac 'N H4 +, C8 H5 Cl2 O3 -, 0.5H2 O'
_chemical_formula_moiety 'H4 N +, C8 H5 Cl2 O3 -, 0.5(H2 O)'
_chemical_formula_sum 'C8 H10 Cl2 N O3.5'
_chemical_formula_weight 247.07
_chemical_name_common 'ammonium (3,5-dichlorophenoxy)acetate hemihydrate'
_chemical_name_systematic
;
Ammonium (3,5-dichlorophenoxy)acetate hemihydrate
;
_space_group_IT_number 15
_symmetry_cell_setting monoclinic
_symmetry_space_group_name_Hall '-C 2yc'
_symmetry_space_group_name_H-M 'C 1 2/c 1'
_atom_sites_solution_hydrogens geom
_atom_sites_solution_primary direct
_atom_sites_solution_secondary difmap
_audit_creation_method SHELXL-97
_cell_angle_alpha 90.00
_cell_angle_beta 98.098(5)
_cell_angle_gamma 90.00
_cell_formula_units_Z 8
_cell_length_a 39.818(3)
_cell_length_b 4.3440(4)
_cell_length_c 12.7211(8)
_cell_measurement_reflns_used 2066
_cell_measurement_temperature 200.0(10)
_cell_measurement_theta_max 28.74
_cell_measurement_theta_min 4.06
_cell_volume 2178.4(3)
_computing_cell_refinement
;
CrysAlis PRO (Agilent, 2013)
;
_computing_data_collection
;
CrysAlis PRO (Agilent, 2013)
;
_computing_data_reduction
;
CrysAlis PRO (Agilent, 2013)
;
_computing_molecular_graphics
;
PLATON (Spek, 2009)
;
_computing_publication_material
;
PLATON (Spek, 2009)
;
_computing_structure_refinement
;
SHELXL97 (Sheldrick, 2008) within WinGX (Farrugia, 2012)
;
_computing_structure_solution
;
SIR92 (Altomare <i>et al.</i>, 1993)
;
_diffrn_ambient_temperature 200.0(10)
_diffrn_detector_area_resol_mean 16.077
_diffrn_measured_fraction_theta_full 0.999
_diffrn_measured_fraction_theta_max 0.999
_diffrn_measurement_device_type 'Oxford Diffraction Gemini-S CCD-detector'
_diffrn_measurement_method '\w scans'
_diffrn_radiation_monochromator graphite
_diffrn_radiation_source 'Enhance (Mo) X-ray source'
_diffrn_radiation_type MoK\a
_diffrn_radiation_wavelength 0.71073
_diffrn_reflns_av_R_equivalents 0.0259
_diffrn_reflns_av_sigmaI/netI 0.0298
_diffrn_reflns_limit_h_max 39
_diffrn_reflns_limit_h_min -48
_diffrn_reflns_limit_k_max 5
_diffrn_reflns_limit_k_min -3
_diffrn_reflns_limit_l_max 15
_diffrn_reflns_limit_l_min -15
_diffrn_reflns_number 6680
_diffrn_reflns_theta_full 26.00
_diffrn_reflns_theta_max 26.00
_diffrn_reflns_theta_min 3.10
_diffrn_standards_number 0
_exptl_absorpt_coefficient_mu 0.583
_exptl_absorpt_correction_T_max 0.980
_exptl_absorpt_correction_T_min 0.948
_exptl_absorpt_correction_type multi-scan
_exptl_absorpt_process_details
;
(CrysAlis PRO; Agilent, 2013)
;
_exptl_crystal_colour colourless
_exptl_crystal_density_diffrn 1.507
_exptl_crystal_density_method 'not measured'
_exptl_crystal_description prism
_exptl_crystal_F_000 1016
_exptl_crystal_size_max 0.40
_exptl_crystal_size_mid 0.12
_exptl_crystal_size_min 0.05
_refine_diff_density_max 0.205
_refine_diff_density_min -0.280
_refine_ls_extinction_method none
_refine_ls_goodness_of_fit_ref 1.078
_refine_ls_hydrogen_treatment mixed
_refine_ls_matrix_type full
_refine_ls_number_parameters 147
_refine_ls_number_reflns 2146
_refine_ls_number_restraints 5
_refine_ls_restrained_S_all 1.094
_refine_ls_R_factor_all 0.0418
_refine_ls_R_factor_gt 0.0338
_refine_ls_shift/su_max 0.002
_refine_ls_shift/su_mean 0.000
_refine_ls_structure_factor_coef Fsqd
_refine_ls_weighting_details 'calc w=1/[\s^2^(Fo^2^)+(0.0340P)^2^+1.2200P] where P=(Fo^2^+2Fc^2^)/3'
_refine_ls_weighting_scheme calc
_refine_ls_wR_factor_gt 0.079
_refine_ls_wR_factor_ref 0.0839
_reflns_number_gt 1832
_reflns_number_total 2146
_reflns_threshold_expression I>2\s(I)
_cod_data_source_file nk2232sup1.cif
_cod_data_source_block I
_cod_original_sg_symbol_H-M 'C 2/c'
_cod_original_formula_sum 'C8 H10 Cl2 N O3.50'
_cod_database_code 2241137
_cod_database_fobs_code 2241137

loop_
_symmetry_equiv_pos_site_id
_symmetry_equiv_pos_as_xyz
1 x,y,z
2 -x,y,1/2-z
3 -x,-y,-z
4 x,-y,1/2+z
5 1/2+x,1/2+y,z
6 1/2-x,1/2+y,1/2-z
7 1/2-x,1/2-y,-z
8 1/2+x,1/2-y,1/2+z

loop_
_atom_site_aniso_label
_atom_site_aniso_U_11
_atom_site_aniso_U_22
_atom_site_aniso_U_33
_atom_site_aniso_U_12
_atom_site_aniso_U_13
_atom_site_aniso_U_23
Cl3 0.0507(3) 0.0386(3) 0.0329(3) -0.0105(2) 0.0122(2) 0.0034(2)
Cl5 0.0240(3) 0.0735(5) 0.0549(4) -0.0024(3) -0.0035(2) 0.0113(3)
O11 0.0217(7) 0.0486(9) 0.0323(7) -0.0008(6) 0.0055(5) 0.0128(6)
O13 0.0252(7) 0.0387(8) 0.0330(7) -0.0004(6) 0.0020(6) 0.0037(6)
O14 0.0370(8) 0.0504(9) 0.0298(7) -0.0067(7) 0.0112(6) 0.0059(7)
C1 0.0240(9) 0.0309(10) 0.0264(9) -0.0031(8) 0.0066(7) -0.0046(8)
C2 0.0278(10) 0.0319(11) 0.0250(9) 0.0002(8) 0.0040(7) -0.0012(8)
C3 0.0361(11) 0.0264(10) 0.0253(9) -0.0054(8) 0.0096(8) -0.0051(8)
C4 0.0283(10) 0.0386(12) 0.0361(11) -0.0098(9) 0.0098(8) -0.0058(9)
C5 0.0239(10) 0.0391(12) 0.0326(11) -0.0020(9) 0.0002(8) -0.0054(9)
C6 0.0257(10) 0.0334(11) 0.0250(9) -0.0020(8) 0.0035(7) -0.0001(8)
C12 0.0280(10) 0.0420(12) 0.0239(9) -0.0028(9) 0.0024(7) 0.0062(8)
C13 0.0265(10) 0.0294(10) 0.0277(10) 0.0032(8) 0.0088(8) -0.0016(8)
O1W 0.0348(12) 0.0361(13) 0.0660(15) 0.0000 0.0073(11) 0.0000
N1 0.0282(9) 0.0392(11) 0.0325(10) 0.0027(8) 0.0050(7) 0.0076(8)

loop_
_atom_site_type_symbol
_atom_site_label
_atom_site_fract_x
_atom_site_fract_y
_atom_site_fract_z
_atom_site_U_iso_or_equiv
_atom_site_thermal_displace_type
_atom_site_calc_flag
_atom_site_refinement_flags
_atom_site_occupancy
Cl Cl3 0.665520(10) 1.11332(13) 0.31644(4) 0.0401(2) Uani d . 1.000
Cl Cl5 0.728360(10) 0.45912(16) 0.64617(5) 0.0517(2) Uani d . 1.000
O O11 0.59904(3) 0.5049(3) 0.55326(10) 0.0340(4) Uani d . 1.000
O O13 0.53963(3) 0.2408(3) 0.56560(10) 0.0325(4) Uani d . 1.000
O O14 0.55624(4) 0.0775(3) 0.73120(11) 0.0384(5) Uani d . 1.000
C C1 0.63101(4) 0.5896(4) 0.53513(14) 0.0268(5) Uani d . 1.000
C C2 0.63218(5) 0.7850(4) 0.44879(14) 0.0282(6) Uani d . 1.000
C C3 0.66354(5) 0.8742(4) 0.42535(14) 0.0288(6) Uani d . 1.000
C C4 0.69369(5) 0.7798(5) 0.48405(15) 0.0338(6) Uani d . 1.000
C C5 0.69140(5) 0.5888(5) 0.56904(15) 0.0322(6) Uani d . 1.000
C C6 0.66063(4) 0.4896(5) 0.59619(14) 0.0280(6) Uani d . 1.000
C C12 0.59684(5) 0.3252(5) 0.64620(14) 0.0314(6) Uani d . 1.000
C C13 0.56109(4) 0.2087(4) 0.64708(14) 0.0274(6) Uani d . 1.000
O O1W 0.50000 -0.3034(5) 0.75000 0.0456(8) Uani d SD 1.000
N N1 0.53131(4) 0.7283(5) 0.41888(14) 0.0332(6) Uani d D 1.000
H H2 0.61190 0.85480 0.40720 0.0340 Uiso c R 1.000
H H4 0.71500 0.84390 0.46650 0.0410 Uiso c R 1.000
H H6 0.65990 0.35670 0.65510 0.0340 Uiso c R 1.000
H H121 0.60370 0.45230 0.71020 0.0380 Uiso c R 1.000
H H122 0.61260 0.14830 0.64820 0.0380 Uiso c R 1.000
H H1W 0.5153(5) -0.185(5) 0.7335(17) 0.0400 Uiso d D 1.000
H H11 0.5403(5) 0.568(4) 0.4560(15) 0.0320 Uiso d D 1.000
H H12 0.5089(4) 0.732(5) 0.4100(15) 0.0320 Uiso d D 1.000
H H13 0.5406(5) 0.744(5) 0.3632(13) 0.0320 Uiso d D 1.000
H H14 0.5370(5) 0.904(4) 0.4539(15) 0.0320 Uiso d D 1.000

loop_
_atom_type_symbol
_atom_type_description
_atom_type_scat_dispersion_real
_atom_type_scat_dispersion_imag
_atom_type_scat_source
C C 0.0033 0.0016 'International Tables Vol C Tables 4.2.6.8 and 6.1.1.4'
H H 0.0000 0.0000 'International Tables Vol C Tables 4.2.6.8 and 6.1.1.4'
N N 0.0061 0.0033 'International Tables Vol C Tables 4.2.6.8 and 6.1.1.4'
O O 0.0106 0.0060 'International Tables Vol C Tables 4.2.6.8 and 6.1.1.4'
Cl Cl 0.1484 0.1585 'International Tables Vol C Tables 4.2.6.8 and 6.1.1.4'

loop_
_geom_angle_atom_site_label_1
_geom_angle_atom_site_label_2
_geom_angle_atom_site_label_3
_geom_angle_site_symmetry_3
_geom_angle
_geom_angle_publ_flag
C1 O11 C12 . 116.79(14) no
H1W O1W H1W 2_656 105(2) no
H12 N1 H13 . 116.4(18) no
H12 N1 H14 . 103.2(19) no
H11 N1 H12 . 114.0(19) no
H11 N1 H13 . 108.5(19) no
H13 N1 H14 . 103.7(19) no
H11 N1 H14 . 110.4(17) no
C2 C1 C6 . 120.77(16) no
O11 C1 C6 . 123.80(16) no
O11 C1 C2 . 115.43(15) no
C1 C2 C3 . 118.23(17) no
Cl3 C3 C2 . 118.89(14) no
Cl3 C3 C4 . 118.22(15) no
C2 C3 C4 . 122.89(17) no
C3 C4 C5 . 117.02(18) no
Cl5 C5 C4 . 119.54(16) no
Cl5 C5 C6 . 117.68(15) no
C4 C5 C6 . 122.78(18) no
C1 C6 C5 . 118.31(17) no
O11 C12 C13 . 110.87(15) no
O13 C13 C12 . 119.27(15) no
O13 C13 O14 . 126.01(16) no
O14 C13 C12 . 114.68(16) no
C3 C2 H2 . 121.00 no
C1 C2 H2 . 121.00 no
C5 C4 H4 . 121.00 no
C3 C4 H4 . 122.00 no
C1 C6 H6 . 121.00 no
C5 C6 H6 . 121.00 no
O11 C12 H121 . 109.00 no
O11 C12 H122 . 109.00 no
C13 C12 H121 . 109.00 no
C13 C12 H122 . 110.00 no
H121 C12 H122 . 108.00 no

loop_
_geom_bond_atom_site_label_1
_geom_bond_atom_site_label_2
_geom_bond_site_symmetry_2
_geom_bond_distance
_geom_bond_publ_flag
Cl3 C3 . 1.7423(18) no
Cl5 C5 . 1.743(2) no
O11 C1 . 1.375(2) no
O11 C12 . 1.430(2) no
O13 C13 . 1.255(2) no
O14 C13 . 1.251(2) no
O1W H1W 2_656 0.85(2) no
O1W H1W . 0.85(2) no
N1 H13 . 0.847(18) no
N1 H12 . 0.884(16) no
N1 H11 . 0.888(18) no
N1 H14 . 0.897(18) no
C1 C6 . 1.387(2) no
C1 C2 . 1.394(2) no
C2 C3 . 1.380(3) no
C3 C4 . 1.384(3) no
C4 C5 . 1.376(3) no
C5 C6 . 1.388(3) no
C12 C13 . 1.512(3) no
C2 H2 . 0.9500 no
C4 H4 . 0.9500 no
C6 H6 . 0.9500 no
C12 H122 . 0.9900 no
C12 H121 . 0.9900 no

loop_
_geom_hbond_atom_site_label_D
_geom_hbond_atom_site_label_H
_geom_hbond_atom_site_label_A
_geom_hbond_site_symmetry_A
_geom_hbond_distance_DH
_geom_hbond_distance_HA
_geom_hbond_distance_DA
_geom_hbond_angle_DHA
_geom_hbond_publ_flag
O1W H1W O14 . 0.85(2) 1.99(2) 2.822(2) 166(2) yes
N1 H11 O11 . 0.888(18) 2.50(2) 3.137(2) 128.9(15) yes
N1 H11 O13 . 0.888(18) 1.994(18) 2.811(2) 152.5(18) yes
N1 H12 O13 3_666 0.884(16) 2.003(16) 2.862(2) 163.7(17) yes
N1 H13 O14 4_564 0.847(18) 2.026(18) 2.840(2) 161(2) yes
N1 H14 O13 1_565 0.897(18) 2.032(18) 2.894(2) 160.9(18) yes

loop_
_geom_torsion_atom_site_label_1
_geom_torsion_atom_site_label_2
_geom_torsion_atom_site_label_3
_geom_torsion_atom_site_label_4
_geom_torsion
_geom_torsion_publ_flag
C12 O11 C1 C2 -175.05(16) no
C12 O11 C1 C6 5.6(3) no
C1 O11 C12 C13 -171.33(15) no
O11 C1 C2 C3 -178.93(15) no
C6 C1 C2 C3 0.5(3) no
O11 C1 C6 C5 179.27(17) no
C2 C1 C6 C5 -0.1(3) no
C1 C2 C3 Cl3 178.97(13) no
C1 C2 C3 C4 -0.4(3) no
Cl3 C3 C4 C5 -179.42(15) no
C2 C3 C4 C5 0.0(3) no
C3 C4 C5 Cl5 179.67(15) no
C3 C4 C5 C6 0.5(3) no
Cl5 C5 C6 C1 -179.64(15) no
C4 C5 C6 C1 -0.4(3) no
O11 C12 C13 O13 9.5(2) no
O11 C12 C13 O14 -172.65(15) no
